data_9011106
loop_
_publ_author_name
'Smolin, Y. I.'
'Shepelev, Y. F.'

_publ_section_title
;
 The crystal structures of the rare earth pyrosilicates
;
_journal_name_full 'Acta Crystallographica, Section B'
_journal_page_first 484
_journal_page_last 492
_journal_paper_doi 10.1107/S0567740870002698
_journal_volume 26
_journal_year 1970
_chemical_formula_structural Gd2Si2O7
_chemical_formula_sum 'Gd2 O7 Si2'
_space_group_IT_number 33
_symmetry_space_group_name_Hall 'P 2c -2n'
_symmetry_space_group_name_H-M 'P n a 21'
_cell_angle_alpha 90
_cell_angle_beta 90
_cell_angle_gamma 90
_cell_length_a 13.87
_cell_length_b 5.073
_cell_length_c 8.33
_cell_formula_units_Z 4
_cell_volume 586.120
_database_code_amcsd 0009372
_exptl_crystal_density_diffrn 5.470
_cod_original_formula_sum 'Gd2 Si2 O7'
_cod_database_code 9011106
_amcsd_formula_title Gd2Si2O7

loop_
_space_group_symop_operation_xyz
x,y,z
1/2+x,1/2-y,z
1/2-x,1/2+y,1/2+z
-x,-y,1/2+z

loop_
_atom_site_label
_atom_site_fract_x
_atom_site_fract_y
_atom_site_fract_z
_atom_site_U_iso_or_equiv
Gd1 0.12551 0.33730 0.99831 0.00481
Gd2 0.12564 0.33739 0.51409 0.00456
Si1 0.32050 0.37440 0.25050 0.00393
Si2 0.53900 0.62530 0.24980 0.00215
O1 0.27150 0.47690 0.08760 0.00735
O2 0.26580 0.48570 0.41300 0.00431
O3 0.34570 0.07060 0.24650 0.00557
O4 0.42110 0.55570 0.24480 0.00291
O5 0.54720 0.78580 0.08660 0.00773
O6 0.54560 0.78820 0.42060 0.00925
O7 0.59880 0.35260 0.25600 0.00760

loop_
_cod_related_entry_id
_cod_related_entry_database
_cod_related_entry_code
1 AMCSD 0009372
